data_1565955
loop_
_publ_author_name
'Wildner, Manfred'
'Zakharov, Boris A.'
'Bogdanov, Nikita E.'
'Talla, Dominik'
'Boldyreva, Elena V.'
'Miletich, Ronald'

_publ_section_title
;
 Crystallography relevant to Mars and Galilean icy moons: crystal behavior
 of kieserite-type monohydrate sulfates at extraterrestrial conditions
 down to 15 K
;
_journal_issue 2
_journal_name_full IUCrJ
_journal_page_first 194
_journal_page_last 203
_journal_paper_doi 10.1107/S2052252521012720
_journal_volume 9
_journal_year 2022
_chemical_formula_sum 'Co H2 O5 S'
_chemical_formula_weight 173.01
_space_group_crystal_system monoclinic
_space_group_IT_number 15
_space_group_name_Hall '-C 2yc'
_space_group_name_H-M_alt 'C 1 2/c 1'
_atom_sites_solution_hydrogens difmap
_audit_creation_method SHELXL-2017/1
_cell_angle_alpha 90
_cell_angle_beta 118.441(10)
_cell_angle_gamma 90
_cell_formula_units_Z 4
_cell_length_a 6.9432(10)
_cell_length_b 7.6126(10)
_cell_length_c 7.6107(10)
_cell_measurement_temperature 193(2)
_cell_volume 353.72(9)
_computing_structure_refinement 'SHELXL-2017/1 (Sheldrick, 2017)'
_diffrn_ambient_temperature 193(2)
_diffrn_measured_fraction_theta_full 0.991
_diffrn_measured_fraction_theta_max 0.997
_diffrn_radiation_type MoK\a
_diffrn_radiation_wavelength 0.71073
_diffrn_reflns_av_R_equivalents 0.0198
_diffrn_reflns_av_unetI/netI 0.0088
_diffrn_reflns_Laue_measured_fraction_full 0.991
_diffrn_reflns_Laue_measured_fraction_max 0.997
_diffrn_reflns_limit_h_max 12
_diffrn_reflns_limit_h_min -12
_diffrn_reflns_limit_k_max 13
_diffrn_reflns_limit_k_min -13
_diffrn_reflns_limit_l_max 13
_diffrn_reflns_limit_l_min -13
_diffrn_reflns_number 11405
_diffrn_reflns_point_group_measured_fraction_full 0.991
_diffrn_reflns_point_group_measured_fraction_max 0.997
_diffrn_reflns_theta_full 25.242
_diffrn_reflns_theta_max 39.962
_diffrn_reflns_theta_min 4.231
_exptl_absorpt_coefficient_mu 5.321
_exptl_absorpt_correction_T_max 0.7479
_exptl_absorpt_correction_T_min 0.5786
_exptl_absorpt_correction_type multi-scan
_exptl_absorpt_process_details
;
 SADABS 2016/2: Krause, L., Herbst-Irmer, R., Sheldrick G.M. & Stalke D.,
 J. Appl. Cryst. 48 (2015) 3-10
;
_exptl_crystal_density_diffrn 3.249
_exptl_crystal_F_000 340
_refine_diff_density_max 0.477
_refine_diff_density_min -0.462
_refine_diff_density_rms 0.074
_refine_ls_extinction_coef 0.0206(9)
_refine_ls_extinction_expression Fc^*^=kFc[1+0.001xFc^2^\l^3^/sin(2\q)]^-1/4^
_refine_ls_extinction_method 'SHELXL-2017/1 (Sheldrick 2017)'
_refine_ls_goodness_of_fit_ref 1.135
_refine_ls_hydrogen_treatment refall
_refine_ls_matrix_type full
_refine_ls_number_parameters 40
_refine_ls_number_reflns 1098
_refine_ls_number_restraints 0
_refine_ls_restrained_S_all 1.135
_refine_ls_R_factor_all 0.0119
_refine_ls_R_factor_gt 0.0117
_refine_ls_shift/su_max 0.000
_refine_ls_shift/su_mean 0.000
_refine_ls_structure_factor_coef Fsqd
_refine_ls_weighting_details 'w=1/[\s^2^(Fo^2^)+(0.0120P)^2^+0.2800P] where P=(Fo^2^+2Fc^2^)/3'
_refine_ls_weighting_scheme calc
_refine_ls_wR_factor_gt 0.0298
_refine_ls_wR_factor_ref 0.0299
_reflns_Friedel_coverage 0.000
_reflns_number_gt 1089
_reflns_number_total 1098
_reflns_threshold_expression 'I > 2\s(I)'
_cod_data_source_file lt5044.cif
_cod_data_source_block CoSO4H2O_N2_193K
_cod_depositor_comments 'Adding full bibliography for 1565934--1565967.cif.'
_cod_original_sg_symbol_H-M 'C 2/c'
_cod_database_code 1565955
_shelx_shelxl_version_number 2017/1
_shelx_space_group_comment
;
The symmetry employed for this shelxl refinement is uniquely defined
by the following loop, which should always be used as a source of
symmetry information in preference to the above space-group names.
They are only intended as comments.
;

loop_
_space_group_symop_operation_xyz
'x, y, z'
'-x, y, -z+1/2'
'x+1/2, y+1/2, z'
'-x+1/2, y+1/2, -z+1/2'
'-x, -y, -z'
'x, -y, z-1/2'
'-x+1/2, -y+1/2, -z'
'x+1/2, -y+1/2, z-1/2'

loop_
_atom_site_label
_atom_site_type_symbol
_atom_site_fract_x
_atom_site_fract_y
_atom_site_fract_z
_atom_site_U_iso_or_equiv
_atom_site_adp_type
_atom_site_occupancy
_atom_site_site_symmetry_order
_atom_site_calc_flag
_atom_site_refinement_flags_posn
_atom_site_refinement_flags_adp
_atom_site_refinement_flags_occupancy
_atom_site_disorder_assembly
_atom_site_disorder_group
Co Co 0.000000 0.500000 0.000000 0.00474(3) Uani 1 2 d S . P . .
S S 0.000000 0.15468(2) 0.250000 0.00432(4) Uani 1 2 d S T P . .
O1 O 0.17231(7) 0.04404(7) 0.40123(7) 0.00913(7) Uani 1 1 d . . . . .
O2 O 0.09866(7) 0.26764(6) 0.15475(7) 0.00793(7) Uani 1 1 d . . . . .
O3 O 0.000000 0.63806(9) 0.250000 0.00719(9) Uani 1 2 d S T P . .
H H 0.110(2) 0.705(2) 0.294(2) 0.020(3) Uiso 1 1 d . . . . .

loop_
_atom_site_aniso_label
_atom_site_aniso_U_11
_atom_site_aniso_U_22
_atom_site_aniso_U_33
_atom_site_aniso_U_23
_atom_site_aniso_U_13
_atom_site_aniso_U_12
Co 0.00454(5) 0.00472(5) 0.00503(5) 0.00034(3) 0.00235(3) -0.00008(3)
S 0.00356(7) 0.00404(7) 0.00533(7) 0.000 0.00210(5) 0.000
O1 0.00576(15) 0.01036(18) 0.01044(17) 0.00513(14) 0.00319(13) 0.00267(13)
O2 0.00812(16) 0.00695(16) 0.01093(16) 0.00341(13) 0.00634(13) 0.00101(12)
O3 0.0071(2) 0.0076(2) 0.0072(2) 0.000 0.00371(17) 0.000

loop_
_atom_type_symbol
_atom_type_description
_atom_type_scat_dispersion_real
_atom_type_scat_dispersion_imag
_atom_type_scat_source
O O 0.0106 0.0060 'International Tables Vol C Tables 4.2.6.8 and 6.1.1.4'
H H 0.0000 0.0000 'International Tables Vol C Tables 4.2.6.8 and 6.1.1.4'
S S 0.1246 0.1234 'International Tables Vol C Tables 4.2.6.8 and 6.1.1.4'
Co Co 0.3494 0.9721 'International Tables Vol C Tables 4.2.6.8 and 6.1.1.4'

loop_
_geom_angle_atom_site_label_1
_geom_angle_atom_site_label_2
_geom_angle_atom_site_label_3
_geom_angle
_geom_angle_site_symmetry_1
_geom_angle_site_symmetry_3
_geom_angle_publ_flag
O2 Co O2 180.0 5_565 . ?
O2 Co O1 85.52(2) 5_565 8_455 ?
O2 Co O1 94.48(2) . 8_455 ?
O2 Co O1 94.48(2) 5_565 4 ?
O2 Co O1 85.52(2) . 4 ?
O1 Co O1 180.0 8_455 4 ?
O2 Co O3 93.07(2) 5_565 5_565 ?
O2 Co O3 86.93(2) . 5_565 ?
O1 Co O3 93.581(16) 8_455 5_565 ?
O1 Co O3 86.419(16) 4 5_565 ?
O2 Co O3 86.93(2) 5_565 . ?
O2 Co O3 93.07(2) . . ?
O1 Co O3 86.419(16) 8_455 . ?
O1 Co O3 93.581(16) 4 . ?
O3 Co O3 180.0 5_565 . ?
O2 Co O2 81.697(13) 5_565 4 ?
O2 Co O2 98.303(14) . 4 ?
O1 Co O2 136.757(16) 8_455 4 ?
O1 Co O2 43.243(16) 4 4 ?
O3 Co O2 128.095(13) 5_565 4 ?
O3 Co O2 51.905(13) . 4 ?
O2 Co O2 98.303(14) 5_565 8_455 ?
O2 Co O2 81.697(14) . 8_455 ?
O1 Co O2 43.243(16) 8_455 8_455 ?
O1 Co O2 136.757(16) 4 8_455 ?
O3 Co O2 51.905(13) 5_565 8_455 ?
O3 Co O2 128.095(13) . 8_455 ?
O2 Co O2 180.0 4 8_455 ?
O2 Co O2 137.375(17) 5_565 2 ?
O2 Co O2 42.624(17) . 2 ?
O1 Co O2 67.249(19) 8_455 2 ?
O1 Co O2 112.751(19) 4 2 ?
O3 Co O2 119.674(19) 5_565 2 ?
O3 Co O2 60.326(19) . 2 ?
O2 Co O2 95.908(15) 4 2 ?
O2 Co O2 84.092(15) 8_455 2 ?
O2 Co O2 42.625(17) 5_565 6_565 ?
O2 Co O2 137.376(17) . 6_565 ?
O1 Co O2 112.751(19) 8_455 6_565 ?
O1 Co O2 67.249(19) 4 6_565 ?
O3 Co O2 60.326(19) 5_565 6_565 ?
O3 Co O2 119.674(19) . 6_565 ?
O2 Co O2 84.092(15) 4 6_565 ?
O2 Co O2 95.908(15) 8_455 6_565 ?
O2 Co O2 180.000(13) 2 6_565 ?
O1 S O1 109.95(4) 2 . ?
O1 S O2 110.04(3) 2 . ?
O1 S O2 108.77(3) . . ?
O1 S O2 108.77(3) 2 2 ?
O1 S O2 110.04(3) . 2 ?
O2 S O2 109.27(4) . 2 ?
S O1 Co 136.66(3) . 4_545 ?
S O1 O2 35.867(17) . . ?
Co O1 O2 100.85(2) 4_545 . ?
S O1 O1 35.02(2) . 2 ?
Co O1 O1 140.70(3) 4_545 2 ?
O2 O1 O1 60.48(2) . 2 ?
S O1 O2 35.227(17) . 2 ?
Co O1 O2 144.25(3) 4_545 2 ?
O2 O1 O2 60.35(2) . 2 ?
O1 O1 O2 59.701(19) 2 2 ?
S O1 O2 128.62(3) . 4_545 ?
Co O1 O2 47.208(14) 4_545 4_545 ?
O2 O1 O2 109.89(2) . 4_545 ?
O1 O1 O2 103.51(2) 2 4_545 ?
O2 O1 O2 162.87(3) 2 4_545 ?
S O1 O3 169.87(3) . 7_556 ?
Co O1 O3 48.494(12) 4_545 7_556 ?
O2 O1 O3 146.86(2) . 7_556 ?
O1 O1 O3 150.081(18) 2 7_556 ?
O2 O1 O3 134.71(2) 2 7_556 ?
O2 O1 O3 61.506(17) 4_545 7_556 ?
S O1 O2 114.45(3) . 8_556 ?
Co O1 O2 42.736(15) 4_545 8_556 ?
O2 O1 O2 86.66(2) . 8_556 ?
O1 O1 O2 146.99(2) 2 8_556 ?
O2 O1 O2 102.84(2) 2 8_556 ?
O2 O1 O2 89.94(2) 4_545 8_556 ?
O3 O1 O2 62.49(2) 7_556 8_556 ?
S O1 O3 92.57(2) . 3_545 ?
Co O1 O3 44.713(13) 4_545 3_545 ?
O2 O1 O3 57.605(18) . 3_545 ?
O1 O1 O3 102.56(3) 2 3_545 ?
O2 O1 O3 114.90(2) 2 3_545 ?
O2 O1 O3 62.773(19) 4_545 3_545 ?
O3 O1 O3 93.207(19) 7_556 3_545 ?
O2 O1 O3 56.955(16) 8_556 3_545 ?
S O1 O2 125.79(3) . 6_556 ?
Co O1 O2 97.098(19) 4_545 6_556 ?
O2 O1 O2 161.20(3) . 6_556 ?
O1 O1 O2 101.67(2) 2 6_556 ?
O2 O1 O2 106.81(2) 2 6_556 ?
O2 O1 O2 78.59(2) 4_545 6_556 ?
O3 O1 O2 51.930(15) 7_556 6_556 ?
O2 O1 O2 110.57(2) 8_556 6_556 ?
O3 O1 O2 138.08(2) 3_545 6_556 ?
S O1 O2 111.66(3) . 7_556 ?
Co O1 O2 77.683(19) 4_545 7_556 ?
O2 O1 O2 108.16(2) . 7_556 ?
O1 O1 O2 139.05(2) 2 7_556 ?
O2 O1 O2 80.20(2) 2 7_556 ?
O2 O1 O2 116.90(2) 4_545 7_556 ?
O3 O1 O2 58.956(19) 7_556 7_556 ?
O2 O1 O2 44.842(18) 8_556 7_556 ?
O3 O1 O2 101.542(19) 3_545 7_556 ?
O2 O1 O2 81.050(15) 6_556 7_556 ?
S O1 O3 103.77(3) . 1_545 ?
Co O1 O3 97.381(19) 4_545 1_545 ?
O2 O1 O3 118.83(2) . 1_545 ?
O1 O1 O3 68.751(10) 2 1_545 ?
O2 O1 O3 118.21(2) 2 1_545 ?
O2 O1 O3 51.809(16) 4_545 1_545 ?
O3 O1 O3 82.423(17) 7_556 1_545 ?
O2 O1 O3 138.316(19) 8_556 1_545 ?
O3 O1 O3 107.166(19) 3_545 1_545 ?
O2 O1 O3 52.599(14) 6_556 1_545 ?
O2 O1 O3 132.743(17) 7_556 1_545 ?
S O2 Co 132.30(3) . . ?
S O2 O1 35.366(16) . . ?
Co O2 O1 161.37(3) . . ?
S O2 O1 34.738(17) . 2 ?
Co O2 O1 119.07(3) . 2 ?
O1 O2 O1 59.82(3) . 2 ?
S O2 O2 35.36(2) . 2 ?
Co O2 O2 102.353(18) . 2 ?
O1 O2 O2 60.21(2) . 2 ?
O1 O2 O2 59.440(19) 2 2 ?
S O2 O3 108.25(3) . 3_545 ?
Co O2 O3 119.13(2) . 3_545 ?
O1 O2 O3 73.95(2) . 3_545 ?
O1 O2 O3 113.92(3) 2 3_545 ?
O2 O2 O3 129.98(3) 2 3_545 ?
S O2 O1 160.03(3) . 4 ?
Co O2 O1 47.268(16) . 4 ?
O1 O2 O1 136.83(2) . 4 ?
O1 O2 O1 162.87(3) 2 4 ?
O2 O2 O1 128.113(17) 2 4 ?
O3 O2 O1 74.16(2) 3_545 4 ?
S O2 O3 136.78(3) . 5_565 ?
Co O2 O3 48.251(16) . 5_565 ?
O1 O2 O3 149.03(3) . 5_565 ?
O1 O2 O3 102.47(2) 2 5_565 ?
O2 O2 O3 135.93(3) 2 5_565 ?
O3 O2 O3 93.824(18) 3_545 5_565 ?
O1 O2 O3 61.059(17) 4 5_565 ?
S O2 O1 92.70(2) . 8_455 ?
Co O2 O1 42.787(13) . 8_455 ?
O1 O2 O1 128.00(3) . 8_455 ?
O1 O2 O1 77.16(2) 2 8_455 ?
O2 O2 O1 73.77(2) 2 8_455 ?
O3 O2 O1 156.23(2) 3_545 8_455 ?
O1 O2 O1 90.06(2) 4 8_455 ?
O3 O2 O1 62.678(17) 5_565 8_455 ?
S O2 O3 102.11(2) . . ?
Co O2 O3 45.009(12) . . ?
O1 O2 O3 117.08(2) . . ?
O1 O2 O3 116.46(2) 2 . ?
O2 O2 O3 66.749(10) 2 . ?
O3 O2 O3 126.03(2) 3_545 . ?
O1 O2 O3 63.299(17) 4 . ?
O3 O2 O3 93.260(16) 5_565 . ?
O1 O2 O3 56.841(13) 8_455 . ?
S O2 O1 96.12(3) . 6 ?
Co O2 O1 113.10(2) . 6 ?
O1 O2 O1 84.897(17) . 6 ?
O1 O2 O1 73.19(2) 2 6 ?
O2 O2 O1 130.479(15) 2 6 ?
O3 O2 O1 57.330(17) 3_545 6 ?
O1 O2 O1 101.41(2) 4 6 ?
O3 O2 O1 64.891(19) 5_565 6 ?
O1 O2 O1 110.57(2) 8_455 6 ?
O3 O2 O1 158.019(19) . 6 ?
S O2 O1 82.01(2) . 7_556 ?
Co O2 O1 94.56(2) . 7_556 ?
O1 O2 O1 71.84(2) . 7_556 ?
O1 O2 O1 116.17(2) 2 7_556 ?
O2 O2 O1 61.39(2) 2 7_556 ?
O3 O2 O1 87.223(19) 3_545 7_556 ?
O1 O2 O1 78.285(17) 4 7_556 ?
O3 O2 O1 137.13(2) 5_565 7_556 ?
O1 O2 O1 107.22(2) 8_455 7_556 ?
O3 O2 O1 53.968(13) . 7_556 ?
O1 O2 O1 142.212(18) 6 7_556 ?
Co O3 Co 122.17(3) . 2 ?
Co O3 O2 88.939(13) . 4 ?
Co O3 O2 111.754(14) 2 4 ?
Co O3 O2 111.754(14) . 3_455 ?
Co O3 O2 88.940(13) 2 3_455 ?
O2 O3 O2 137.29(3) 4 3_455 ?
Co O3 O1 45.087(14) . 8_455 ?
Co O3 O1 104.08(2) 2 8_455 ?
O2 O3 O1 132.714(16) 4 8_455 ?
O2 O3 O1 70.740(18) 3_455 8_455 ?
Co O3 O1 104.08(2) . 7_556 ?
Co O3 O1 45.087(13) 2 7_556 ?
O2 O3 O1 70.740(18) 4 7_556 ?
O2 O3 O1 132.715(16) 3_455 7_556 ?
O1 O3 O1 122.82(3) 8_455 7_556 ?
Co O3 O2 161.44(2) . 6_566 ?
Co O3 O2 44.816(12) 2 6_566 ?
O2 O3 O2 86.176(18) 4 6_566 ?
O2 O3 O2 83.511(16) 3_455 6_566 ?
O1 O3 O2 140.754(17) 8_455 6_566 ?
O1 O3 O2 57.435(17) 7_556 6_566 ?
Co O3 O2 44.816(12) . 5_565 ?
Co O3 O2 161.44(2) 2 5_565 ?
O2 O3 O2 83.511(17) 4 5_565 ?
O2 O3 O2 86.175(18) 3_455 5_565 ?
O1 O3 O2 57.435(17) 8_455 5_565 ?
O1 O3 O2 140.754(17) 7_556 5_565 ?
O2 O3 O2 151.43(3) 6_566 5_565 ?
Co O3 O2 81.70(2) . 2 ?
Co O3 O2 41.923(14) 2 2 ?
O2 O3 O2 126.03(2) 4 2 ?
O2 O3 O2 94.641(14) 3_455 2 ?
O1 O3 O2 67.08(2) 8_455 2 ?
O1 O3 O2 60.669(18) 7_556 2 ?
O2 O3 O2 86.739(16) 6_566 2 ?
O2 O3 O2 120.69(2) 5_565 2 ?
Co O3 O2 41.923(14) . . ?
Co O3 O2 81.70(2) 2 . ?
O2 O3 O2 94.641(14) 4 . ?
O2 O3 O2 126.03(2) 3_455 . ?
O1 O3 O2 60.669(18) 8_455 . ?
O1 O3 O2 67.08(2) 7_556 . ?
O2 O3 O2 120.69(2) 6_566 . ?
O2 O3 O2 86.739(16) 5_565 . ?
O2 O3 O2 46.50(2) 2 . ?
Co O3 O1 121.47(2) . 3_455 ?
Co O3 O1 41.706(11) 2 3_455 ?
O2 O3 O1 146.347(16) 4 3_455 ?
O2 O3 O1 48.442(14) 3_455 3_455 ?
O1 O3 O1 80.433(17) 8_455 3_455 ?
O1 O3 O1 86.793(19) 7_556 3_455 ?
O2 O3 O1 60.367(16) 6_566 3_455 ?
O2 O3 O1 127.516(15) 5_565 3_455 ?
O2 O3 O1 53.928(14) 2 3_455 ?
O2 O3 O1 99.34(2) . 3_455 ?
Co O3 O1 41.706(11) . 4 ?
Co O3 O1 121.47(2) 2 4 ?
O2 O3 O1 48.442(15) 4 4 ?
O2 O3 O1 146.346(16) 3_455 4 ?
O1 O3 O1 86.793(19) 8_455 4 ?
O1 O3 O1 80.433(17) 7_556 4 ?
O2 O3 O1 127.516(15) 6_566 4 ?
O2 O3 O1 60.367(15) 5_565 4 ?
O2 O3 O1 99.34(2) 2 4 ?
O2 O3 O1 53.928(14) . 4 ?
O1 O3 O1 153.16(3) 3_455 4 ?
Co O3 H 105.2(10) . . ?
Co O3 H 108.8(10) 2 . ?
O2 O3 H 18.7(10) 4 . ?
O2 O3 H 120.4(10) 3_455 . ?
O1 O3 H 145.1(10) 8_455 . ?
O1 O3 H 76.1(10) 7_556 . ?
O2 O3 H 73.6(10) 6_566 . ?
O2 O3 H 89.0(10) 5_565 . ?
O2 O3 H 136.4(10) 2 . ?
O2 O3 H 112.9(10) . . ?
O1 O3 H 132.9(10) 3_455 . ?
O1 O3 H 66.4(10) 4 . ?
Co O3 H 108.8(10) . 2 ?
Co O3 H 105.3(10) 2 2 ?
O2 O3 H 120.4(10) 4 2 ?
O2 O3 H 18.7(10) 3_455 2 ?
O1 O3 H 76.1(10) 8_455 2 ?
O1 O3 H 145.1(10) 7_556 2 ?
O2 O3 H 89.0(10) 6_566 2 ?
O2 O3 H 73.6(10) 5_565 2 ?
O2 O3 H 112.9(10) 2 2 ?
O2 O3 H 136.4(10) . 2 ?
O1 O3 H 66.4(10) 3_455 2 ?
O1 O3 H 132.9(10) 4 2 ?
H O3 H 105(2) . 2 ?

loop_
_geom_bond_atom_site_label_1
_geom_bond_atom_site_label_2
_geom_bond_distance
_geom_bond_site_symmetry_2
_geom_bond_publ_flag
Co O2 2.0535(5) 5_565 ?
Co O2 2.0535(5) . ?
Co O1 2.0555(6) 8_455 ?
Co O1 2.0555(6) 4 ?
Co O3 2.1736(4) 5_565 ?
Co O3 2.1736(4) . ?
Co O2 3.4418(6) 4 ?
Co O2 3.4418(6) 8_455 ?
Co O2 3.4953(6) 2 ?
Co O2 3.4953(6) 6_565 ?
S O1 1.4676(5) 2 ?
S O1 1.4676(5) . ?
S O2 1.4857(5) . ?
S O2 1.4857(5) 2 ?
O1 O2 2.4008(7) . ?
O1 O1 2.4037(10) 2 ?
O1 O2 2.4197(7) 2 ?
O1 O2 2.7898(7) 4_545 ?
O1 O3 2.8968(7) 7_556 ?
O1 O2 3.0167(8) 8_556 ?
O1 O3 3.0835(6) 3_545 ?
O1 O2 3.2486(7) 6_556 ?
O1 O2 3.2993(8) 7_556 ?
O1 O3 3.3161(9) 1_545 ?
O2 O2 2.4231(9) 2 ?
O2 O3 2.7091(6) 3_545 ?
O2 O3 2.9093(6) 5_565 ?
O2 O3 3.0691(8) . ?
O3 H 0.847(15) . ?
O3 H 0.847(15) 2 ?

loop_
_geom_hbond_atom_site_label_D
_geom_hbond_atom_site_label_H
_geom_hbond_atom_site_label_A
_geom_hbond_distance_DH
_geom_hbond_distance_HA
_geom_hbond_distance_DA
_geom_hbond_angle_DHA
_geom_hbond_site_symmetry_A
_geom_hbond_publ_flag
O3 H O2 0.847(15) 1.927(15) 2.7091(6) 153.2(14) 4 yes
